data_7005828
loop_
_publ_author_name
'Adams, Christopher J.'
'Anderson, Kirsty M.'
'Connelly, Neil G.'
'Llamas-Rey, Estefania'
'Orpen, A. Guy'
'Paul, Rowena L.'

_publ_section_title
;
 The effect of micro-CN linkage isomerism and ancillary ligand set on
 directional metal-metal charge-transfer in cyanide-bridged dimanganese
 complexes.
;
_journal_issue 33
_journal_name_full 'Dalton transactions (Cambridge, England : 2003)'
_journal_page_first 3609
_journal_page_last 3622
_journal_paper_doi 10.1039/b705975b
_journal_year 2007
_chemical_formula_sum 'C48 H59 F6 Mn2 N3 O7 P4'
_chemical_formula_weight 1137.74
_chemical_name_systematic
;
?
;
_space_group_IT_number 2
_symmetry_cell_setting triclinic
_symmetry_space_group_name_Hall '-P 1'
_symmetry_space_group_name_H-M 'P -1'
_atom_sites_solution_hydrogens geom
_atom_sites_solution_primary direct
_atom_sites_solution_secondary difmap
_audit_creation_method SHELXL-97
_cell_angle_alpha 103.00(3)
_cell_angle_beta 100.75(3)
_cell_angle_gamma 97.00(2)
_cell_formula_units_Z 2
_cell_length_a 11.077(4)
_cell_length_b 13.608(4)
_cell_length_c 19.195(3)
_cell_measurement_reflns_used 290
_cell_measurement_temperature 173(2)
_cell_volume 2728.9(14)
_computing_cell_refinement 'Bruker SMART'
_computing_data_collection 'Bruker SMART'
_computing_data_reduction 'Bruker SHELXTL'
_computing_molecular_graphics 'Bruker SHELXTL'
_computing_publication_material 'Bruker SHELXTL'
_computing_structure_refinement 'SHELXL-97 (Sheldrick, 1997)'
_computing_structure_solution 'SHELXS-97 (Sheldrick, 1990)'
_diffrn_ambient_temperature 173(2)
_diffrn_measured_fraction_theta_full 0.997
_diffrn_measured_fraction_theta_max 0.997
_diffrn_measurement_device_type 'Siemens CCD area detector'
_diffrn_measurement_method '\w scans with narrow frames'
_diffrn_radiation_monochromator graphite
_diffrn_radiation_source 'fine-focus sealed tube'
_diffrn_radiation_type MoK\a
_diffrn_radiation_wavelength 0.71073
_diffrn_reflns_av_R_equivalents 0.0225
_diffrn_reflns_av_sigmaI/netI 0.0247
_diffrn_reflns_limit_h_max 13
_diffrn_reflns_limit_h_min -13
_diffrn_reflns_limit_k_max 16
_diffrn_reflns_limit_k_min -16
_diffrn_reflns_limit_l_max 22
_diffrn_reflns_limit_l_min -22
_diffrn_reflns_number 23701
_diffrn_reflns_theta_full 25.00
_diffrn_reflns_theta_max 25.00
_diffrn_reflns_theta_min 1.67
_diffrn_standards_decay_% 0
_exptl_absorpt_coefficient_mu 0.650
_exptl_absorpt_correction_T_max 1.000000
_exptl_absorpt_correction_T_min 0.872551
_exptl_absorpt_correction_type multi-scan
_exptl_absorpt_process_details 'SADABS (Sheldrick, 1996)'
_exptl_crystal_colour red
_exptl_crystal_density_diffrn 1.385
_exptl_crystal_density_meas ?
_exptl_crystal_density_method .
_exptl_crystal_description block
_exptl_crystal_F_000 1176
_exptl_crystal_size_max 0.5
_exptl_crystal_size_mid 0.3
_exptl_crystal_size_min 0.3
_refine_diff_density_max 0.760
_refine_diff_density_min -0.796
_refine_diff_density_rms 0.065
_refine_ls_extinction_method none
_refine_ls_goodness_of_fit_ref 1.026
_refine_ls_hydrogen_treatment constr
_refine_ls_matrix_type full
_refine_ls_number_parameters 671
_refine_ls_number_reflns 9579
_refine_ls_number_restraints 0
_refine_ls_restrained_S_all 1.026
_refine_ls_R_factor_all 0.0583
_refine_ls_R_factor_gt 0.0486
_refine_ls_shift/su_max 0.002
_refine_ls_shift/su_mean 0.000
_refine_ls_structure_factor_coef Fsqd
_refine_ls_weighting_details 'calc w=1/[\s^2^(Fo^2^)+(0.0618P)^2^+3.9587P] where P=(Fo^2^+2Fc^2^)/3'
_refine_ls_weighting_scheme calc
_refine_ls_wR_factor_gt 0.1230
_refine_ls_wR_factor_ref 0.1308
_reflns_number_gt 8055
_reflns_number_total 9579
_reflns_threshold_expression >2sigma(I)
_cod_data_source_file b705975b.txt
_cod_data_source_block 1+
_cod_depositor_comments
;
The following automatic conversions were performed:
'_symmetry_cell_setting' value 'Triclinic' changed to 'triclinic'
according to '/home/saulius/struct/CIF-dictionaries/cif_core.dic'
dictionary named 'cif_core.dic' version 2.4.1 from 2010-06-29.

Automatic conversion script
Id: cif_fix_enum 1527 2010-12-29 10:47:43Z saulius 
;
_cod_original_sg_symbol_H-M P-1
_cod_database_code 7005828

loop_
_symmetry_equiv_pos_as_xyz
'x, y, z'
'-x, -y, -z'

loop_
_atom_site_label
_atom_site_type_symbol
_atom_site_fract_x
_atom_site_fract_y
_atom_site_fract_z
_atom_site_U_iso_or_equiv
_atom_site_adp_type
_atom_site_occupancy
_atom_site_symmetry_multiplicity
_atom_site_calc_flag
_atom_site_refinement_flags
_atom_site_disorder_assembly
_atom_site_disorder_group
Mn1 Mn -0.04134(4) -1.58129(3) -0.79708(3) 0.03482(13) Uani 1 1 d . . .
Mn2 Mn -0.28998(4) -1.31725(3) -0.68926(2) 0.02804(12) Uani 1 1 d . . .
P1 P -0.37400(7) -1.29535(5) -0.80235(4) 0.02724(16) Uani 1 1 d . . .
P2 P -0.43497(7) -1.21403(5) -0.67415(4) 0.02975(17) Uani 1 1 d . . .
P3 P -0.22094(8) -1.32267(7) -0.57463(4) 0.0397(2) Uani 1 1 d . . .
N1 N -0.1778(2) -1.40986(19) -0.72977(13) 0.0325(5) Uani 1 1 d . . .
N2 N 0.0323(3) -1.5956(2) -0.71755(16) 0.0422(6) Uani 1 1 d . . .
N3 N -0.2751(3) -1.7363(2) -0.81046(18) 0.0541(8) Uani 1 1 d . A .
O1 O 0.0908(3) -1.6059(2) -0.66298(15) 0.0625(7) Uani 1 1 d . . .
O2 O -0.1021(2) -1.1291(2) -0.66391(15) 0.0599(7) Uani 1 1 d . . .
O3 O -0.4712(2) -1.50935(17) -0.71357(13) 0.0465(6) Uani 1 1 d . . .
O4 O -0.1439(3) -1.4114(2) -0.55902(14) 0.0622(7) Uani 1 1 d . . .
O5 O -0.3291(2) -1.3310(2) -0.53042(12) 0.0484(6) Uani 1 1 d . . .
O6 O -0.1274(2) -1.2256(2) -0.52024(14) 0.0616(7) Uani 1 1 d . . .
C1 C -0.1264(3) -1.4721(2) -0.75619(17) 0.0330(6) Uani 1 1 d . . .
C2 C 0.2449(4) -1.5986(6) -0.7995(3) 0.100(2) Uani 1 1 d . . .
H2A H 0.3082 -1.5898 -0.8282 0.150 Uiso 1 1 calc R . .
H2B H 0.2392 -1.6669 -0.7904 0.150 Uiso 1 1 calc R . .
H2C H 0.2683 -1.5466 -0.7526 0.150 Uiso 1 1 calc R . .
C3 C 0.1210(3) -1.5872(4) -0.8414(2) 0.0559(10) Uani 1 1 d . . .
C4 C 0.0776(4) -1.4924(3) -0.8432(2) 0.0546(10) Uani 1 1 d . . .
H4A H 0.1262 -1.4222 -0.8187 0.065 Uiso 1 1 calc R . .
C5 C -0.0405(4) -1.5156(3) -0.89026(19) 0.0513(9) Uani 1 1 d . . .
H5A H -0.0924 -1.4644 -0.9033 0.062 Uiso 1 1 calc R . .
C6 C -0.0733(4) -1.6205(3) -0.9161(2) 0.0556(9) Uani 1 1 d . . .
H6A H -0.1529 -1.6579 -0.9509 0.067 Uiso 1 1 calc R . .
C7 C 0.0238(4) -1.6657(3) -0.8863(2) 0.0575(10) Uani 1 1 d . . .
H7A H 0.0264 -1.7407 -0.8975 0.069 Uiso 1 1 calc R . .
C8 C -0.1888(3) -1.6775(2) -0.80696(19) 0.0455(8) Uani 1 1 d . . .
C9 C -0.3830(4) -1.8137(3) -0.8165(3) 0.0604(11) Uani 1 1 d . . .
C10 C -0.4881(6) -1.7974(6) -0.8705(5) 0.083(3) Uani 0.754(13) 1 d P A 1
H10A H -0.5047 -1.7277 -0.8546 0.124 Uiso 0.754(13) 1 calc PR A 1
H10B H -0.5627 -1.8467 -0.8741 0.124 Uiso 0.754(13) 1 calc PR A 1
H10C H -0.4664 -1.8070 -0.9185 0.124 Uiso 0.754(13) 1 calc PR A 1
C11 C -0.4149(9) -1.7887(7) -0.7375(5) 0.099(3) Uani 0.754(13) 1 d P A 1
H11A H -0.3443 -1.7963 -0.7010 0.149 Uiso 0.754(13) 1 calc PR A 1
H11B H -0.4892 -1.8361 -0.7379 0.149 Uiso 0.754(13) 1 calc PR A 1
H11C H -0.4308 -1.7183 -0.7251 0.149 Uiso 0.754(13) 1 calc PR A 1
C12 C -0.3493(10) -1.9160(7) -0.8327(9) 0.118(6) Uani 0.754(13) 1 d P A 1
H12A H -0.2778 -1.9189 -0.7950 0.176 Uiso 0.754(13) 1 calc PR A 1
H12B H -0.3274 -1.9305 -0.8807 0.176 Uiso 0.754(13) 1 calc PR A 1
H12C H -0.4203 -1.9671 -0.8334 0.176 Uiso 0.754(13) 1 calc PR A 1
C10' C -0.485(3) -1.7764(18) -0.803(2) 0.120(17) Uani 0.246(13) 1 d P A 2
H10D H -0.4854 -1.7684 -0.7507 0.180 Uiso 0.246(13) 1 calc PR A 2
H10E H -0.5593 -1.8238 -0.8329 0.180 Uiso 0.246(13) 1 calc PR A 2
H10F H -0.4835 -1.7097 -0.8141 0.180 Uiso 0.246(13) 1 calc PR A 2
C11' C -0.412(2) -1.873(2) -0.9086(13) 0.109(13) Uani 0.246(13) 1 d P A 2
H11D H -0.3351 -1.8916 -0.9215 0.163 Uiso 0.246(13) 1 calc PR A 2
H11E H -0.4426 -1.8256 -0.9370 0.163 Uiso 0.246(13) 1 calc PR A 2
H11F H -0.4754 -1.9344 -0.9199 0.163 Uiso 0.246(13) 1 calc PR A 2
C12' C -0.328(4) -1.894(3) -0.787(3) 0.16(3) Uani 0.246(13) 1 d P A 2
H12D H -0.2863 -1.8650 -0.7351 0.238 Uiso 0.246(13) 1 calc PR A 2
H12E H -0.2664 -1.9177 -0.8145 0.238 Uiso 0.246(13) 1 calc PR A 2
H12F H -0.3935 -1.9512 -0.7912 0.238 Uiso 0.246(13) 1 calc PR A 2
C13 C -0.1738(3) -1.2019(2) -0.67386(17) 0.0379(7) Uani 1 1 d . . .
C14 C -0.4037(3) -1.4342(2) -0.70376(16) 0.0323(6) Uani 1 1 d . . .
C15 C -0.2796(3) -1.2464(2) -0.85954(15) 0.0319(6) Uani 1 1 d . . .
C16 C -0.1559(3) -1.2601(2) -0.85278(18) 0.0391(7) Uani 1 1 d . . .
H16A H -0.1209 -1.2955 -0.8187 0.047 Uiso 1 1 calc R . .
C17 C -0.0837(3) -1.2223(3) -0.8956(2) 0.0514(9) Uani 1 1 d . . .
H17A H 0.0003 -1.2328 -0.8915 0.062 Uiso 1 1 calc R . .
C18 C -0.1336(4) -1.1693(3) -0.9444(2) 0.0549(10) Uani 1 1 d . . .
H18A H -0.0835 -1.1429 -0.9733 0.066 Uiso 1 1 calc R . .
C19 C -0.2557(4) -1.1546(3) -0.95116(19) 0.0503(9) Uani 1 1 d . . .
H19A H -0.2896 -1.1180 -0.9847 0.060 Uiso 1 1 calc R . .
C20 C -0.3296(3) -1.1932(2) -0.90887(17) 0.0410(7) Uani 1 1 d . . .
H20A H -0.4138 -1.1833 -0.9137 0.049 Uiso 1 1 calc R . .
C21 C -0.4907(3) -1.3969(2) -0.86678(15) 0.0302(6) Uani 1 1 d . . .
C22 C -0.6122(3) -1.3842(3) -0.89306(16) 0.0387(7) Uani 1 1 d . . .
H22A H -0.6378 -1.3202 -0.8778 0.046 Uiso 1 1 calc R . .
C23 C -0.6959(3) -1.4666(3) -0.94214(18) 0.0493(9) Uani 1 1 d . . .
H23A H -0.7792 -1.4586 -0.9600 0.059 Uiso 1 1 calc R . .
C24 C -0.6587(4) -1.5594(3) -0.96488(18) 0.0514(9) Uani 1 1 d . . .
H24A H -0.7164 -1.6150 -0.9982 0.062 Uiso 1 1 calc R . .
C25 C -0.5383(4) -1.5719(3) -0.93950(17) 0.0472(8) Uani 1 1 d . . .
H25A H -0.5127 -1.6356 -0.9560 0.057 Uiso 1 1 calc R . .
C26 C -0.4547(3) -1.4916(2) -0.89000(16) 0.0381(7) Uani 1 1 d . . .
H26A H -0.3723 -1.5009 -0.8717 0.046 Uiso 1 1 calc R . .
C27 C -0.4526(3) -1.1902(2) -0.76614(16) 0.0352(7) Uani 1 1 d . . .
H27A H -0.5409 -1.1996 -0.7921 0.042 Uiso 1 1 calc R . .
H27B H -0.4079 -1.1222 -0.7653 0.042 Uiso 1 1 calc R . .
C28 C -0.4057(3) -1.0856(2) -0.61176(17) 0.0377(7) Uani 1 1 d . . .
C29 C -0.3384(4) -1.0681(3) -0.54077(19) 0.0546(9) Uani 1 1 d . . .
H29A H -0.3044 -1.1220 -0.5246 0.065 Uiso 1 1 calc R . .
C30 C -0.3203(4) -0.9708(3) -0.4925(2) 0.0700(12) Uani 1 1 d . . .
H30A H -0.2745 -0.9594 -0.4435 0.084 Uiso 1 1 calc R . .
C31 C -0.3670(5) -0.8933(3) -0.5147(3) 0.0708(13) Uani 1 1 d . . .
H31A H -0.3529 -0.8274 -0.4818 0.085 Uiso 1 1 calc R . .
C32 C -0.4352(5) -0.9098(3) -0.5853(3) 0.0728(13) Uani 1 1 d . . .
H32A H -0.4693 -0.8554 -0.6007 0.087 Uiso 1 1 calc R . .
C33 C -0.4545(4) -1.0060(3) -0.6343(2) 0.0559(10) Uani 1 1 d . . .
H33G H -0.5011 -1.0169 -0.6830 0.067 Uiso 1 1 calc R . .
C34 C -0.5929(3) -1.2638(2) -0.66729(16) 0.0343(6) Uani 1 1 d . . .
C35 C -0.6962(3) -1.2260(3) -0.6978(2) 0.0458(8) Uani 1 1 d . . .
H35A H -0.6864 -1.1767 -0.7253 0.055 Uiso 1 1 calc R . .
C36 C -0.8139(3) -1.2610(3) -0.6879(2) 0.0542(10) Uani 1 1 d . . .
H36A H -0.8841 -1.2346 -0.7082 0.065 Uiso 1 1 calc R . .
C37 C -0.8293(3) -1.3334(3) -0.6489(2) 0.0553(10) Uani 1 1 d . . .
H37F H -0.9099 -1.3573 -0.6427 0.066 Uiso 1 1 calc R . .
C38 C -0.7273(3) -1.3713(3) -0.6187(2) 0.0498(9) Uani 1 1 d . . .
H38A H -0.7379 -1.4214 -0.5920 0.060 Uiso 1 1 calc R . .
C39 C -0.6092(3) -1.3361(2) -0.62743(17) 0.0388(7) Uani 1 1 d . . .
H39A H -0.5392 -1.3617 -0.6060 0.047 Uiso 1 1 calc R . .
C40 C 0.0003(5) -1.2073(6) -0.4974(4) 0.131(3) Uani 1 1 d . . .
H40A H 0.0367 -1.1830 -0.5351 0.158 Uiso 1 1 calc R . .
H40B H 0.0285 -1.2727 -0.4941 0.158 Uiso 1 1 calc R . .
C41 C 0.0473(5) -1.1354(6) -0.4297(3) 0.130(3) Uani 1 1 d . . .
H41A H 0.1378 -1.1314 -0.4156 0.195 Uiso 1 1 calc R . .
H41B H 0.0084 -1.1565 -0.3923 0.195 Uiso 1 1 calc R . .
H41C H 0.0285 -1.0681 -0.4338 0.195 Uiso 1 1 calc R . .
C42 C -0.3026(4) -1.3211(5) -0.4515(2) 0.0774(14) Uani 1 1 d . . .
H42A H -0.2722 -1.2484 -0.4250 0.093 Uiso 1 1 calc R . .
H42B H -0.2365 -1.3608 -0.4384 0.093 Uiso 1 1 calc R . .
C43 C -0.4155(5) -1.3589(4) -0.4297(2) 0.0713(12) Uani 1 1 d . . .
H43A H -0.3989 -1.3462 -0.3762 0.107 Uiso 1 1 calc R . .
H43B H -0.4405 -1.4325 -0.4520 0.107 Uiso 1 1 calc R . .
H43C H -0.4827 -1.3232 -0.4462 0.107 Uiso 1 1 calc R . .
C44 C -0.1985(7) -1.5182(4) -0.5911(3) 0.106(2) Uani 1 1 d . . .
H44A H -0.2903 -1.5241 -0.5987 0.127 Uiso 1 1 calc R . .
H44B H -0.1791 -1.5386 -0.6401 0.127 Uiso 1 1 calc R . .
C45 C -0.1633(8) -1.5856(5) -0.5538(4) 0.147(4) Uani 1 1 d . . .
H45A H -0.2135 -1.6533 -0.5780 0.221 Uiso 1 1 calc R . .
H45B H -0.1756 -1.5640 -0.5037 0.221 Uiso 1 1 calc R . .
H45C H -0.0750 -1.5889 -0.5522 0.221 Uiso 1 1 calc R . .
O999 O -0.7832(7) -0.8247(4) -0.7212(3) 0.171(3) Uani 1 1 d . . .
C997 C -0.8567(7) -0.9014(4) -0.7382(3) 0.0963(17) Uani 1 1 d . . .
C998 C -0.8335(7) -0.9930(6) -0.7174(5) 0.136(3) Uani 1 1 d . . .
H99A H -0.7503 -0.9806 -0.6853 0.204 Uiso 1 1 calc R . .
H99B H -0.8378 -1.0476 -0.7614 0.204 Uiso 1 1 calc R . .
H99C H -0.8963 -1.0137 -0.6913 0.204 Uiso 1 1 calc R . .
C999 C -0.9849(8) -0.9072(7) -0.7865(5) 0.163(4) Uani 1 1 d . . .
H99D H -1.0177 -0.8444 -0.7698 0.244 Uiso 1 1 calc R . .
H99E H -1.0419 -0.9663 -0.7835 0.244 Uiso 1 1 calc R . .
H99F H -0.9775 -0.9146 -0.8375 0.244 Uiso 1 1 calc R . .
P5 P -0.72994(11) -1.10288(9) -0.92451(11) 0.0998(6) Uani 1 1 d . . .
F1 F -0.8240(5) -1.0350(3) -0.8929(3) 0.184(3) Uani 1 1 d . . .
F2 F -0.6420(4) -1.1773(4) -0.9535(4) 0.199(3) Uani 1 1 d . . .
F3 F -0.7804(3) -1.1872(3) -0.8847(3) 0.162(2) Uani 1 1 d . . .
F4 F -0.6739(5) -1.0190(3) -0.9561(3) 0.199(3) Uani 1 1 d . . .
F5 F -0.6332(4) -1.0591(4) -0.8497(3) 0.202(3) Uani 1 1 d . . .
F6 F -0.8288(4) -1.1488(3) -0.9933(3) 0.205(3) Uani 1 1 d . . .

loop_
_atom_site_aniso_label
_atom_site_aniso_U_11
_atom_site_aniso_U_22
_atom_site_aniso_U_33
_atom_site_aniso_U_23
_atom_site_aniso_U_13
_atom_site_aniso_U_12
Mn1 0.0297(2) 0.0319(2) 0.0387(3) 0.00284(19) 0.00473(19) 0.00552(18)
Mn2 0.0271(2) 0.0286(2) 0.0253(2) 0.00338(17) 0.00345(17) 0.00321(17)
P1 0.0290(4) 0.0270(4) 0.0242(4) 0.0029(3) 0.0059(3) 0.0055(3)
P2 0.0324(4) 0.0278(4) 0.0260(4) 0.0004(3) 0.0072(3) 0.0046(3)
P3 0.0380(4) 0.0466(5) 0.0290(4) 0.0075(3) -0.0013(3) 0.0047(4)
N1 0.0276(12) 0.0344(13) 0.0330(13) 0.0074(11) 0.0029(10) 0.0044(11)
N2 0.0381(15) 0.0392(15) 0.0509(17) 0.0111(13) 0.0110(13) 0.0113(12)
N3 0.0475(18) 0.0391(16) 0.066(2) 0.0070(14) 0.0061(15) -0.0057(14)
O1 0.0631(17) 0.0753(19) 0.0540(16) 0.0292(14) 0.0036(14) 0.0210(14)
O2 0.0571(16) 0.0496(15) 0.0586(16) 0.0031(12) 0.0093(13) -0.0200(13)
O3 0.0457(13) 0.0365(12) 0.0526(14) 0.0079(10) 0.0102(11) -0.0034(11)
O4 0.0703(18) 0.0729(18) 0.0446(14) 0.0208(13) -0.0018(13) 0.0287(15)
O5 0.0482(14) 0.0666(16) 0.0270(11) 0.0136(11) 0.0028(10) 0.0024(12)
O6 0.0479(15) 0.0690(17) 0.0489(15) 0.0043(13) -0.0135(12) -0.0054(13)
C1 0.0262(14) 0.0324(15) 0.0362(16) 0.0068(13) 0.0014(12) 0.0009(12)
C2 0.044(2) 0.203(7) 0.071(3) 0.051(4) 0.026(2) 0.045(3)
C3 0.0350(18) 0.093(3) 0.043(2) 0.016(2) 0.0153(15) 0.0160(19)
C4 0.061(2) 0.055(2) 0.041(2) 0.0027(17) 0.0210(18) -0.0093(18)
C5 0.058(2) 0.059(2) 0.0423(19) 0.0141(17) 0.0141(17) 0.0199(18)
C6 0.052(2) 0.067(2) 0.0386(19) 0.0029(17) 0.0014(16) 0.0076(19)
C7 0.071(3) 0.052(2) 0.049(2) 0.0003(17) 0.0192(19) 0.0212(19)
C8 0.0433(19) 0.0355(17) 0.051(2) 0.0017(15) 0.0062(16) 0.0060(15)
C9 0.040(2) 0.043(2) 0.089(3) 0.021(2) -0.0022(19) -0.0079(16)
C10 0.051(4) 0.076(5) 0.113(7) 0.040(5) -0.010(4) -0.008(3)
C11 0.093(6) 0.104(6) 0.096(6) 0.037(5) 0.022(5) -0.030(5)
C12 0.054(5) 0.037(4) 0.241(17) 0.023(6) 0.000(7) 0.001(3)
C10' 0.10(2) 0.061(13) 0.21(5) 0.02(2) 0.08(3) 0.013(13)
C11' 0.091(18) 0.11(2) 0.083(16) -0.016(13) 0.016(13) -0.064(17)
C12' 0.09(2) 0.11(3) 0.26(6) 0.12(4) -0.04(3) -0.06(2)
C13 0.0376(17) 0.0409(17) 0.0312(16) 0.0031(13) 0.0065(13) 0.0050(14)
C14 0.0319(15) 0.0360(16) 0.0285(15) 0.0055(12) 0.0070(12) 0.0089(13)
C15 0.0368(16) 0.0274(14) 0.0275(14) 0.0013(11) 0.0082(12) -0.0015(12)
C16 0.0364(17) 0.0397(17) 0.0382(17) 0.0074(14) 0.0080(13) 0.0000(13)
C17 0.0412(19) 0.058(2) 0.051(2) 0.0089(17) 0.0155(16) -0.0069(16)
C18 0.065(3) 0.049(2) 0.045(2) 0.0087(17) 0.0193(18) -0.0157(18)
C19 0.069(3) 0.0422(19) 0.0385(18) 0.0142(15) 0.0117(17) -0.0003(17)
C20 0.0467(19) 0.0375(17) 0.0364(17) 0.0073(14) 0.0078(14) 0.0042(14)
C21 0.0344(15) 0.0325(15) 0.0216(13) 0.0047(11) 0.0071(11) 0.0003(12)
C22 0.0345(16) 0.0500(19) 0.0302(16) 0.0091(14) 0.0058(13) 0.0056(14)
C23 0.0371(18) 0.070(2) 0.0333(17) 0.0127(17) 0.0008(14) -0.0061(17)
C24 0.057(2) 0.053(2) 0.0305(17) 0.0029(15) 0.0044(16) -0.0199(18)
C25 0.070(2) 0.0350(17) 0.0311(17) 0.0022(14) 0.0128(16) -0.0034(16)
C26 0.0447(18) 0.0349(16) 0.0317(16) 0.0048(13) 0.0076(14) 0.0036(13)
C27 0.0423(17) 0.0336(15) 0.0312(15) 0.0060(12) 0.0095(13) 0.0144(13)
C28 0.0389(17) 0.0322(15) 0.0377(17) -0.0034(13) 0.0172(14) 0.0002(13)
C29 0.065(2) 0.048(2) 0.0395(19) -0.0079(16) 0.0116(17) 0.0034(18)
C30 0.078(3) 0.065(3) 0.048(2) -0.018(2) 0.016(2) -0.005(2)
C31 0.087(3) 0.042(2) 0.072(3) -0.019(2) 0.041(3) -0.007(2)
C32 0.104(4) 0.0335(19) 0.083(3) 0.001(2) 0.042(3) 0.014(2)
C33 0.076(3) 0.0359(18) 0.055(2) 0.0009(16) 0.023(2) 0.0136(18)
C34 0.0314(15) 0.0314(15) 0.0318(15) -0.0063(12) 0.0059(12) 0.0026(12)
C35 0.0375(18) 0.0431(18) 0.050(2) 0.0006(15) 0.0057(15) 0.0078(14)
C36 0.0331(18) 0.054(2) 0.061(2) -0.0088(18) 0.0022(16) 0.0082(16)
C37 0.0350(19) 0.052(2) 0.062(2) -0.0156(18) 0.0155(17) -0.0069(16)
C38 0.047(2) 0.0453(19) 0.050(2) -0.0032(16) 0.0193(17) -0.0044(16)
C39 0.0382(17) 0.0371(16) 0.0361(17) -0.0008(13) 0.0098(13) 0.0030(13)
C40 0.042(3) 0.145(6) 0.143(6) -0.063(5) -0.005(3) -0.003(3)
C41 0.062(3) 0.172(7) 0.095(4) -0.044(4) -0.007(3) -0.031(4)
C42 0.069(3) 0.129(4) 0.031(2) 0.026(2) 0.0057(19) 0.004(3)
C43 0.089(3) 0.088(3) 0.042(2) 0.020(2) 0.025(2) 0.009(3)
C44 0.194(7) 0.064(3) 0.055(3) 0.016(2) -0.006(3) 0.057(4)
C45 0.200(8) 0.115(5) 0.094(4) 0.066(4) -0.036(5) -0.065(5)
O999 0.229(7) 0.095(3) 0.145(5) -0.013(3) 0.025(4) -0.037(4)
C997 0.122(5) 0.066(3) 0.084(4) -0.001(3) 0.017(3) 0.003(3)
C998 0.134(6) 0.139(6) 0.181(8) 0.093(6) 0.055(6) 0.069(5)
C999 0.160(8) 0.152(7) 0.172(8) 0.036(6) -0.010(6) 0.092(6)
P5 0.0428(6) 0.0512(7) 0.1897(17) 0.0484(9) -0.0279(8) -0.0016(5)
F1 0.221(5) 0.116(3) 0.173(4) -0.011(3) -0.049(4) 0.110(4)
F2 0.125(3) 0.227(5) 0.386(9) 0.236(6) 0.157(5) 0.121(4)
F3 0.083(2) 0.102(3) 0.348(7) 0.099(4) 0.106(3) 0.0278(19)
F4 0.235(5) 0.112(3) 0.203(5) 0.117(3) -0.102(4) -0.066(3)
F5 0.110(3) 0.223(5) 0.258(6) 0.176(5) -0.088(4) -0.045(3)
F6 0.096(3) 0.121(3) 0.281(7) -0.097(4) -0.069(3) 0.020(2)

loop_
_atom_type_symbol
_atom_type_description
_atom_type_scat_dispersion_real
_atom_type_scat_dispersion_imag
_atom_type_scat_source
C C 0.0033 0.0016 'International Tables Vol C Tables 4.2.6.8 and 6.1.1.4'
H H 0.0000 0.0000 'International Tables Vol C Tables 4.2.6.8 and 6.1.1.4'
N N 0.0061 0.0033 'International Tables Vol C Tables 4.2.6.8 and 6.1.1.4'
F F 0.0171 0.0103 'International Tables Vol C Tables 4.2.6.8 and 6.1.1.4'
P P 0.1023 0.0942 'International Tables Vol C Tables 4.2.6.8 and 6.1.1.4'
Mn Mn 0.3368 0.7283 'International Tables Vol C Tables 4.2.6.8 and 6.1.1.4'
O O 0.0106 0.0060 'International Tables Vol C Tables 4.2.6.8 and 6.1.1.4'

loop_
_geom_angle_atom_site_label_1
_geom_angle_atom_site_label_2
_geom_angle_atom_site_label_3
_geom_angle
_geom_angle_site_symmetry_1
_geom_angle_site_symmetry_3
_geom_angle_publ_flag
N2 Mn1 C8 96.14(15) . . ?
N2 Mn1 C1 96.34(13) . . ?
C8 Mn1 C1 88.62(13) . . ?
N2 Mn1 C4 111.63(15) . . ?
C8 Mn1 C4 150.73(15) . . ?
C1 Mn1 C4 96.98(15) . . ?
N2 Mn1 C3 92.58(14) . . ?
C8 Mn1 C3 134.28(16) . . ?
C1 Mn1 C3 134.84(15) . . ?
C4 Mn1 C3 39.44(16) . . ?
N2 Mn1 C7 111.56(15) . . ?
C8 Mn1 C7 97.22(16) . . ?
C1 Mn1 C7 150.56(14) . . ?
C4 Mn1 C7 64.74(16) . . ?
C3 Mn1 C7 38.76(16) . . ?
N2 Mn1 C5 149.54(15) . . ?
C8 Mn1 C5 114.12(15) . . ?
C1 Mn1 C5 88.08(13) . . ?
C4 Mn1 C5 37.97(15) . . ?
C3 Mn1 C5 64.25(15) . . ?
C7 Mn1 C5 63.16(15) . . ?
N2 Mn1 C6 149.28(14) . . ?
C8 Mn1 C6 88.03(16) . . ?
C1 Mn1 C6 114.22(14) . . ?
C4 Mn1 C6 63.44(15) . . ?
C3 Mn1 C6 64.03(15) . . ?
C7 Mn1 C6 37.81(15) . . ?
C5 Mn1 C6 37.00(15) . . ?
C13 Mn2 C14 178.72(14) . . ?
C13 Mn2 N1 92.66(12) . . ?
C14 Mn2 N1 86.45(12) . . ?
C13 Mn2 P3 89.41(11) . . ?
C14 Mn2 P3 89.73(10) . . ?
N1 Mn2 P3 94.22(8) . . ?
C13 Mn2 P2 88.18(11) . . ?
C14 Mn2 P2 92.91(10) . . ?
N1 Mn2 P2 165.33(7) . . ?
P3 Mn2 P2 100.43(4) . . ?
C13 Mn2 P1 88.94(10) . . ?
C14 Mn2 P1 92.03(10) . . ?
N1 Mn2 P1 92.83(8) . . ?
P3 Mn2 P1 172.82(4) . . ?
P2 Mn2 P1 72.53(4) . . ?
C21 P1 C15 104.18(13) . . ?
C21 P1 C27 108.39(15) . . ?
C15 P1 C27 105.51(14) . . ?
C21 P1 Mn2 119.15(10) . . ?
C15 P1 Mn2 122.94(10) . . ?
C27 P1 Mn2 94.66(10) . . ?
C28 P2 C34 101.62(14) . . ?
C28 P2 C27 104.09(14) . . ?
C34 P2 C27 105.53(15) . . ?
C28 P2 Mn2 125.36(11) . . ?
C34 P2 Mn2 121.79(10) . . ?
C27 P2 Mn2 95.09(10) . . ?
O6 P3 O5 100.25(15) . . ?
O6 P3 O4 99.20(15) . . ?
O5 P3 O4 104.06(15) . . ?
O6 P3 Mn2 118.18(11) . . ?
O5 P3 Mn2 113.32(9) . . ?
O4 P3 Mn2 119.07(11) . . ?
C1 N1 Mn2 171.6(2) . . ?
O1 N2 Mn1 175.9(3) . . ?
C8 N3 C9 178.0(4) . . ?
C44 O4 P3 120.3(3) . . ?
C42 O5 P3 122.3(2) . . ?
C40 O6 P3 131.2(3) . . ?
N1 C1 Mn1 176.9(3) . . ?
C7 C3 C4 106.2(3) . . ?
C7 C3 C2 127.8(5) . . ?
C4 C3 C2 126.0(4) . . ?
C7 C3 Mn1 70.7(2) . . ?
C4 C3 Mn1 70.0(2) . . ?
C2 C3 Mn1 123.8(3) . . ?
C5 C4 C3 107.7(3) . . ?
C5 C4 Mn1 72.9(2) . . ?
C3 C4 Mn1 70.5(2) . . ?
C6 C5 C4 108.9(3) . . ?
C6 C5 Mn1 71.6(2) . . ?
C4 C5 Mn1 69.1(2) . . ?
C5 C6 C7 108.6(3) . . ?
C5 C6 Mn1 71.4(2) . . ?
C7 C6 Mn1 69.4(2) . . ?
C6 C7 C3 108.6(4) . . ?
C6 C7 Mn1 72.7(2) . . ?
C3 C7 Mn1 70.5(2) . . ?
N3 C8 Mn1 177.3(3) . . ?
C10' C9 N3 114.8(11) . . ?
C10' C9 C12 135.1(12) . . ?
N3 C9 C12 109.9(5) . . ?
C10' C9 C12' 127(3) . . ?
N3 C9 C12' 103.7(13) . . ?
C12 C9 C12' 33(2) . . ?
C10' C9 C10 52.9(18) . . ?
N3 C9 C10 107.8(4) . . ?
C12 C9 C10 115.4(7) . . ?
C12' C9 C10 143.1(15) . . ?
C10' C9 C11 56.2(19) . . ?
N3 C9 C11 104.7(4) . . ?
C12 C9 C11 109.6(8) . . ?
C12' C9 C11 80(2) . . ?
C10 C9 C11 108.9(7) . . ?
C10' C9 C11' 108(2) . . ?
N3 C9 C11' 100.0(7) . . ?
C12 C9 C11' 66.0(12) . . ?
C12' C9 C11' 99(2) . . ?
C10 C9 C11' 57.2(12) . . ?
C11 C9 C11' 154.7(8) . . ?
O2 C13 Mn2 179.1(3) . . ?
O3 C14 Mn2 177.3(3) . . ?
C20 C15 C16 119.5(3) . . ?
C20 C15 P1 120.5(2) . . ?
C16 C15 P1 120.0(2) . . ?
C17 C16 C15 120.1(3) . . ?
C18 C17 C16 120.1(4) . . ?
C19 C18 C17 120.3(3) . . ?
C18 C19 C20 120.1(3) . . ?
C15 C20 C19 119.9(3) . . ?
C22 C21 C26 119.5(3) . . ?
C22 C21 P1 123.1(2) . . ?
C26 C21 P1 117.4(2) . . ?
C21 C22 C23 119.3(3) . . ?
C24 C23 C22 120.5(3) . . ?
C25 C24 C23 120.4(3) . . ?
C24 C25 C26 119.9(3) . . ?
C25 C26 C21 120.5(3) . . ?
P1 C27 P2 94.53(14) . . ?
C29 C28 C33 119.1(3) . . ?
C29 C28 P2 120.2(3) . . ?
C33 C28 P2 120.7(3) . . ?
C28 C29 C30 120.0(4) . . ?
C31 C30 C29 120.8(4) . . ?
C30 C31 C32 119.9(4) . . ?
C31 C32 C33 120.2(4) . . ?
C28 C33 C32 120.0(4) . . ?
C39 C34 C35 119.3(3) . . ?
C39 C34 P2 119.5(2) . . ?
C35 C34 P2 121.1(3) . . ?
C34 C35 C36 119.7(4) . . ?
C37 C36 C35 120.6(3) . . ?
C36 C37 C38 119.9(3) . . ?
C37 C38 C39 120.1(4) . . ?
C38 C39 C34 120.4(3) . . ?
O6 C40 C41 114.8(5) . . ?
O5 C42 C43 110.0(3) . . ?
C45 C44 O4 117.3(5) . . ?
O999 C997 C998 124.2(8) . . ?
O999 C997 C999 119.9(7) . . ?
C998 C997 C999 115.9(6) . . ?
F6 P5 F4 92.8(3) . . ?
F6 P5 F5 175.7(4) . . ?
F4 P5 F5 91.2(2) . . ?
F6 P5 F2 90.3(3) . . ?
F4 P5 F2 92.2(3) . . ?
F5 P5 F2 91.1(3) . . ?
F6 P5 F1 89.2(2) . . ?
F4 P5 F1 92.4(3) . . ?
F5 P5 F1 89.1(3) . . ?
F2 P5 F1 175.3(3) . . ?
F6 P5 F3 92.1(3) . . ?
F4 P5 F3 175.1(3) . . ?
F5 P5 F3 83.9(3) . . ?
F2 P5 F3 87.9(2) . . ?
F1 P5 F3 87.5(3) . . ?

loop_
_geom_bond_atom_site_label_1
_geom_bond_atom_site_label_2
_geom_bond_distance
_geom_bond_site_symmetry_2
_geom_bond_publ_flag
Mn1 N2 1.656(3) . ?
Mn1 C8 1.916(4) . ?
Mn1 C1 1.951(3) . ?
Mn1 C4 2.124(4) . ?
Mn1 C3 2.131(4) . ?
Mn1 C7 2.133(4) . ?
Mn1 C5 2.173(4) . ?
Mn1 C6 2.176(4) . ?
Mn2 C13 1.834(3) . ?
Mn2 C14 1.839(3) . ?
Mn2 N1 2.010(3) . ?
Mn2 P3 2.2114(10) . ?
Mn2 P2 2.2753(11) . ?
Mn2 P1 2.2960(10) . ?
P1 C21 1.819(3) . ?
P1 C15 1.825(3) . ?
P1 C27 1.836(3) . ?
P2 C28 1.835(3) . ?
P2 C34 1.837(3) . ?
P2 C27 1.846(3) . ?
P3 O6 1.597(3) . ?
P3 O5 1.600(3) . ?
P3 O4 1.610(3) . ?
N1 C1 1.153(4) . ?
N2 O1 1.171(4) . ?
N3 C8 1.150(4) . ?
N3 C9 1.463(5) . ?
O2 C13 1.147(4) . ?
O3 C14 1.146(4) . ?
O4 C44 1.450(6) . ?
O5 C42 1.459(4) . ?
O6 C40 1.375(5) . ?
C2 C3 1.500(6) . ?
C3 C7 1.415(6) . ?
C3 C4 1.436(6) . ?
C4 C5 1.399(5) . ?
C5 C6 1.380(5) . ?
C6 C7 1.397(6) . ?
C9 C10' 1.34(2) . ?
C9 C12 1.466(10) . ?
C9 C12' 1.48(4) . ?
C9 C10 1.482(7) . ?
C9 C11 1.592(9) . ?
C9 C11' 1.72(2) . ?
C15 C20 1.391(4) . ?
C15 C16 1.392(4) . ?
C16 C17 1.384(5) . ?
C17 C18 1.381(5) . ?
C18 C19 1.378(6) . ?
C19 C20 1.393(5) . ?
C21 C22 1.393(4) . ?
C21 C26 1.396(4) . ?
C22 C23 1.396(5) . ?
C23 C24 1.379(6) . ?
C24 C25 1.376(5) . ?
C25 C26 1.383(5) . ?
C28 C29 1.378(5) . ?
C28 C33 1.385(5) . ?
C29 C30 1.403(5) . ?
C30 C31 1.348(7) . ?
C31 C32 1.377(7) . ?
C32 C33 1.396(5) . ?
C34 C39 1.391(4) . ?
C34 C35 1.395(5) . ?
C35 C36 1.395(5) . ?
C36 C37 1.379(6) . ?
C37 C38 1.382(6) . ?
C38 C39 1.390(5) . ?
C40 C41 1.403(7) . ?
C42 C43 1.463(6) . ?
C44 C45 1.337(7) . ?
O999 C997 1.183(7) . ?
C997 C998 1.429(8) . ?
C997 C999 1.528(9) . ?
P5 F6 1.501(4) . ?
P5 F4 1.528(4) . ?
P5 F5 1.565(5) . ?
P5 F2 1.574(5) . ?
P5 F1 1.589(5) . ?
P5 F3 1.616(4) . ?
